data_4501084
loop_
_publ_author_name
'Roy, Sandipan'
'Biradha, Kumar'

_publ_section_title
;
 Two-Component Supramolecular Organic Hosts as Colorimetric Indicators for
 Aromatic Guests: Visual Molecular Recognition via Cation&#x2212;\p
 Interactions
;
_journal_issue 9
_journal_name_full 'Crystal Growth &amp; Design'
_journal_page_first 4120
_journal_paper_doi 10.1021/cg200690c
_journal_volume 11
_journal_year 2011
_chemical_formula_sum 'C60 H40 N2 O16'
_chemical_formula_weight 1044.94
_chemical_name_systematic
; 
 ? 
;
_space_group_IT_number 2
_symmetry_cell_setting triclinic
_symmetry_space_group_name_Hall '-P 1'
_symmetry_space_group_name_H-M 'P -1'
_atom_sites_solution_hydrogens geom
_atom_sites_solution_primary direct
_atom_sites_solution_secondary difmap
_audit_creation_method SHELXL-97
_cell_angle_alpha 114.499(4)
_cell_angle_beta 100.823(4)
_cell_angle_gamma 98.386(4)
_cell_formula_units_Z 1
_cell_length_a 8.0203(11)
_cell_length_b 12.7391(18)
_cell_length_c 14.0636(19)
_cell_measurement_reflns_used 4203
_cell_measurement_temperature 293(2)
_cell_measurement_theta_max 24.71
_cell_measurement_theta_min 1.66
_cell_volume 1243.4(3)
_computing_structure_refinement 'SHELXL-97 (Sheldrick, 1997)'
_computing_structure_solution 'SHELXS-97 (Sheldrick, 1990)'
_diffrn_ambient_temperature 293(2)
_diffrn_measured_fraction_theta_full 0.992
_diffrn_measured_fraction_theta_max 0.992
_diffrn_measurement_device_type 'Bruker CCD APEX 2'
_diffrn_measurement_method hemisphere
_diffrn_radiation_monochromator graphite
_diffrn_radiation_source 'fine-focus sealed tube'
_diffrn_radiation_type MoK\a
_diffrn_radiation_wavelength 0.71073
_diffrn_reflns_av_R_equivalents 0.0524
_diffrn_reflns_av_sigmaI/netI 0.0587
_diffrn_reflns_limit_h_max 9
_diffrn_reflns_limit_h_min -9
_diffrn_reflns_limit_k_max 14
_diffrn_reflns_limit_k_min -14
_diffrn_reflns_limit_l_max 16
_diffrn_reflns_limit_l_min -16
_diffrn_reflns_number 14317
_diffrn_reflns_theta_full 24.71
_diffrn_reflns_theta_max 24.71
_diffrn_reflns_theta_min 1.66
_exptl_absorpt_coefficient_mu 0.102
_exptl_absorpt_correction_T_max 0.988
_exptl_absorpt_correction_T_min 0.983
_exptl_absorpt_correction_type empirical
_exptl_absorpt_process_details sadabs
_exptl_crystal_colour 'bright red'
_exptl_crystal_density_diffrn 1.396
_exptl_crystal_density_meas ?
_exptl_crystal_density_method 'not measured'
_exptl_crystal_description prismatic
_exptl_crystal_F_000 542
_exptl_crystal_size_max 0.18
_exptl_crystal_size_mid 0.14
_exptl_crystal_size_min 0.12
_refine_diff_density_max 0.293
_refine_diff_density_min -0.269
_refine_diff_density_rms 0.055
_refine_ls_extinction_method none
_refine_ls_goodness_of_fit_ref 0.954
_refine_ls_hydrogen_treatment mixed
_refine_ls_matrix_type full
_refine_ls_number_parameters 364
_refine_ls_number_reflns 4203
_refine_ls_number_restraints 0
_refine_ls_restrained_S_all 0.954
_refine_ls_R_factor_all 0.1114
_refine_ls_R_factor_gt 0.0568
_refine_ls_shift/su_max 0.068
_refine_ls_shift/su_mean 0.002
_refine_ls_structure_factor_coef Fsqd
_refine_ls_weighting_details 'calc w=1/[\s^2^(Fo^2^)+(0.1000P)^2^+0.0000P] where P=(Fo^2^+2Fc^2^)/3'
_refine_ls_weighting_scheme calc
_refine_ls_wR_factor_gt 0.1458
_refine_ls_wR_factor_ref 0.1698
_reflns_number_gt 2472
_reflns_number_total 4203
_reflns_threshold_expression >2sigma(I)
_cod_data_source_file cg200690c_si_002.cif
_cod_data_source_block 4
_cod_depositor_comments
;
The following automatic conversions were performed:

'_symmetry_cell_setting' value 'Triclinic' changed to 'triclinic'
according to /home/saulius/struct/CIF-dictionaries/cif_core.dic
dictionary named 'cif_core.dic' version 2.4.1 from 2010-06-29.

Automatic conversion script
Id: cif_fix_values 1715 2011-07-08 13:25:40Z adriana 

The following automatic conversions were performed:

'_exptl_crystal_density_meas' value 'not measured' was changed to '?'
- the value is perceived as not measured.

Automatic conversion script
Id: cif_fix_values 3008 2015-01-20 13:52:24Z robertas 
;
_cod_original_sg_symbol_H-M P-1
_cod_database_code 4501084

loop_
_symmetry_equiv_pos_as_xyz
'x, y, z'
'-x, -y, -z'

loop_
_atom_site_label
_atom_site_type_symbol
_atom_site_fract_x
_atom_site_fract_y
_atom_site_fract_z
_atom_site_U_iso_or_equiv
_atom_site_adp_type
_atom_site_occupancy
_atom_site_symmetry_multiplicity
_atom_site_calc_flag
_atom_site_refinement_flags
O11 O -0.0309(3) 0.1649(2) 0.3176(2) 0.0781(8) Uani 1 1 d .
O12 O 0.1968(3) 0.2565(2) 0.2919(2) 0.0702(7) Uani 1 1 d .
H12O H 0.235(4) 0.326(3) 0.289(2) 0.050 Uiso 1 1 d .
O13 O -0.2386(4) 0.3309(2) -0.0370(2) 0.0937(10) Uani 1 1 d .
O14 O -0.2287(4) 0.5176(2) 0.0605(2) 0.0746(8) Uani 1 1 d .
H14O H -0.239(3) 0.512(2) -0.014(3) 0.050 Uiso 1 1 d .
C11 C -0.0904(4) 0.3250(2) 0.1687(2) 0.0383(7) Uani 1 1 d .
C12 C -0.0711(4) 0.3175(3) 0.2669(2) 0.0458(8) Uani 1 1 d .
C13 C -0.1512(5) 0.3830(3) 0.3432(3) 0.0645(10) Uani 1 1 d .
H13 H -0.1393 0.3765 0.4075 0.077 Uiso 1 1 calc R
C14 C -0.2476(5) 0.4569(3) 0.3254(3) 0.0710(11) Uani 1 1 d .
H14 H -0.3020 0.4992 0.3767 0.085 Uiso 1 1 calc R
C15 C -0.2629(4) 0.4680(3) 0.2314(3) 0.0554(9) Uani 1 1 d .
H15 H -0.3250 0.5200 0.2202 0.066 Uiso 1 1 calc R
C16 C -0.1867(4) 0.4026(2) 0.1527(2) 0.0394(7) Uani 1 1 d .
C17 C 0.0312(5) 0.2385(3) 0.2928(2) 0.0551(9) Uani 1 1 d .
C18 C -0.2178(4) 0.4132(3) 0.0496(2) 0.0436(7) Uani 1 1 d .
O21 O -0.3454(3) 0.1202(2) 0.0740(2) 0.0822(9) Uani 1 1 d .
O22 O -0.3602(3) -0.0187(2) -0.08793(19) 0.0693(8) Uani 1 1 d .
H22O H -0.448(4) -0.053(3) -0.079(2) 0.050 Uiso 1 1 d .
O23 O 0.2965(3) 0.49803(17) 0.13467(16) 0.0518(6) Uani 1 1 d .
O24 O 0.2954(3) 0.43900(18) 0.26186(16) 0.0546(6) Uani 1 1 d .
C21 C -0.0129(4) 0.2503(2) 0.0824(2) 0.0371(7) Uani 1 1 d .
C22 C -0.1045(4) 0.1349(2) 0.0010(2) 0.0384(7) Uani 1 1 d .
C23 C -0.0293(4) 0.0709(3) -0.0791(2) 0.0448(7) Uani 1 1 d .
H23 H -0.0909 -0.0052 -0.1326 0.054 Uiso 1 1 calc R
C24 C 0.1357(4) 0.1190(3) -0.0800(2) 0.0493(8) Uani 1 1 d .
H24 H 0.1861 0.0749 -0.1329 0.059 Uiso 1 1 calc R
C25 C 0.2253(4) 0.2324(3) -0.0022(3) 0.0472(8) Uani 1 1 d .
H25 H 0.3349 0.2657 -0.0044 0.057 Uiso 1 1 calc R
C26 C 0.1545(4) 0.2976(2) 0.0794(2) 0.0380(7) Uani 1 1 d .
C27 C -0.2814(4) 0.0799(3) -0.0012(2) 0.0439(7) Uani 1 1 d .
C28 C 0.2568(4) 0.4197(3) 0.1645(2) 0.0422(7) Uani 1 1 d .
N1 N 0.1780(4) 0.6928(3) 0.2611(2) 0.0595(8) Uani 1 1 d .
H1N H 0.221(4) 0.635(3) 0.210(2) 0.050 Uiso 1 1 d .
C1 C 0.1676(4) 0.6831(3) 0.3503(3) 0.0626(9) Uani 1 1 d .
H1 H 0.1988 0.6200 0.3600 0.075 Uiso 1 1 calc R
C2 C 0.1115(4) 0.7651(3) 0.4275(3) 0.0559(9) Uani 1 1 d .
H2 H 0.1033 0.7573 0.4895 0.067 Uiso 1 1 calc R
C3 C 0.0667(4) 0.8602(3) 0.4145(2) 0.0435(7) Uani 1 1 d .
C4 C 0.0786(4) 0.8656(3) 0.3188(3) 0.0542(8) Uani 1 1 d .
H4 H 0.0486 0.9276 0.3065 0.065 Uiso 1 1 calc R
C5 C 0.1334(4) 0.7812(3) 0.2436(3) 0.0610(9) Uani 1 1 d .
H5 H 0.1399 0.7850 0.1797 0.073 Uiso 1 1 calc R
C6 C 0.0150(4) 0.9506(2) 0.5000(2) 0.0442(7) Uani 1 1 d .
H6 H 0.0023 0.9375 0.5588 0.053 Uiso 1 1 calc R
C101 C 0.5255(5) -0.0851(4) 0.6338(3) 0.0722(11) Uani 1 1 d .
H101 H 0.5268 -0.1005 0.6930 0.087 Uiso 1 1 calc R
C102 C 0.4760(4) 0.0189(3) 0.6362(3) 0.0559(9) Uani 1 1 d .
C103 C 0.4322(5) 0.1014(4) 0.7243(3) 0.0735(11) Uani 1 1 d .
H103 H 0.4312 0.0880 0.7843 0.088 Uiso 1 1 calc R
C104 C 0.3906(5) 0.2016(4) 0.7235(3) 0.0771(12) Uani 1 1 d .
H104 H 0.3637 0.2559 0.7835 0.092 Uiso 1 1 calc R
C105 C 0.3883(4) 0.2226(3) 0.6347(3) 0.0703(11) Uani 1 1 d .
H105 H 0.3587 0.2907 0.6352 0.084 Uiso 1 1 calc R
C106 C 0.4297(4) 0.1435(3) 0.5446(3) 0.0542(8) Uani 1 1 d .
C107 C 0.4762(3) 0.0406(3) 0.5445(2) 0.0438(7) Uani 1 1 d .
C108 C 0.4300(5) 0.1610(4) 0.4506(3) 0.0708(10) Uani 1 1 d .
H108 H 0.3982 0.2274 0.4482 0.085 Uiso 1 1 calc R

loop_
_atom_site_aniso_label
_atom_site_aniso_U_11
_atom_site_aniso_U_22
_atom_site_aniso_U_33
_atom_site_aniso_U_23
_atom_site_aniso_U_13
_atom_site_aniso_U_12
O11 0.108(2) 0.0812(18) 0.0891(19) 0.0662(17) 0.0474(16) 0.0383(16)
O12 0.0809(19) 0.0804(18) 0.0853(18) 0.0632(16) 0.0292(14) 0.0370(15)
O13 0.177(3) 0.0785(19) 0.0432(15) 0.0278(15) 0.0306(17) 0.081(2)
O14 0.137(2) 0.0481(14) 0.0507(15) 0.0287(12) 0.0284(15) 0.0362(15)
C11 0.0446(16) 0.0354(16) 0.0393(17) 0.0180(14) 0.0174(14) 0.0121(13)
C12 0.064(2) 0.0429(17) 0.0404(18) 0.0225(15) 0.0221(15) 0.0205(15)
C13 0.099(3) 0.072(2) 0.045(2) 0.0350(19) 0.037(2) 0.037(2)
C14 0.106(3) 0.079(3) 0.057(2) 0.035(2) 0.050(2) 0.059(2)
C15 0.071(2) 0.057(2) 0.052(2) 0.0264(17) 0.0280(18) 0.0361(18)
C16 0.0457(17) 0.0351(16) 0.0369(17) 0.0145(14) 0.0133(14) 0.0122(14)
C17 0.082(3) 0.056(2) 0.0435(19) 0.0292(17) 0.0278(18) 0.0282(19)
C18 0.0478(18) 0.0480(19) 0.0383(19) 0.0177(16) 0.0154(15) 0.0231(15)
O21 0.0818(18) 0.0583(16) 0.0786(18) 0.0006(14) 0.0501(15) -0.0042(14)
O22 0.0681(17) 0.0666(17) 0.0486(15) 0.0098(14) 0.0217(13) -0.0100(14)
O23 0.0704(14) 0.0391(12) 0.0521(13) 0.0256(11) 0.0195(11) 0.0132(11)
O24 0.0675(14) 0.0534(14) 0.0437(13) 0.0258(11) 0.0091(11) 0.0142(11)
C21 0.0513(18) 0.0359(16) 0.0362(16) 0.0222(14) 0.0176(14) 0.0203(14)
C22 0.0494(17) 0.0356(16) 0.0408(17) 0.0230(15) 0.0181(14) 0.0159(14)
C23 0.064(2) 0.0342(16) 0.0410(18) 0.0182(15) 0.0189(16) 0.0179(15)
C24 0.064(2) 0.0483(19) 0.050(2) 0.0243(17) 0.0321(17) 0.0278(17)
C25 0.0518(18) 0.0469(19) 0.055(2) 0.0277(17) 0.0254(16) 0.0178(16)
C26 0.0480(17) 0.0370(16) 0.0396(17) 0.0229(14) 0.0165(14) 0.0188(14)
C27 0.058(2) 0.0350(17) 0.0383(19) 0.0153(16) 0.0165(16) 0.0112(15)
C28 0.0443(17) 0.0433(18) 0.046(2) 0.0230(16) 0.0159(15) 0.0169(14)
N1 0.0554(17) 0.0486(17) 0.0569(19) 0.0040(15) 0.0237(15) 0.0136(14)
C1 0.068(2) 0.049(2) 0.076(3) 0.027(2) 0.030(2) 0.0210(18)
C2 0.068(2) 0.0446(19) 0.062(2) 0.0256(18) 0.0270(18) 0.0182(17)
C3 0.0411(17) 0.0431(18) 0.0408(18) 0.0132(15) 0.0149(14) 0.0086(14)
C4 0.062(2) 0.060(2) 0.0443(19) 0.0209(17) 0.0207(16) 0.0258(17)
C5 0.067(2) 0.069(2) 0.043(2) 0.0169(19) 0.0226(17) 0.024(2)
C6 0.0523(18) 0.0477(18) 0.0345(16) 0.0181(15) 0.0162(14) 0.0147(15)
C101 0.080(3) 0.089(3) 0.062(3) 0.053(2) 0.013(2) 0.016(2)
C102 0.0464(19) 0.074(2) 0.046(2) 0.0283(19) 0.0140(16) 0.0084(17)
C103 0.061(2) 0.101(3) 0.050(2) 0.027(2) 0.0208(19) 0.012(2)
C104 0.059(2) 0.088(3) 0.061(3) 0.010(2) 0.025(2) 0.017(2)
C105 0.054(2) 0.062(2) 0.079(3) 0.015(2) 0.021(2) 0.0205(19)
C106 0.0403(18) 0.056(2) 0.062(2) 0.0246(18) 0.0107(16) 0.0110(16)
C107 0.0331(16) 0.0515(19) 0.0424(19) 0.0198(16) 0.0070(14) 0.0072(14)
C108 0.079(3) 0.068(3) 0.071(3) 0.037(2) 0.012(2) 0.027(2)

loop_
_atom_type_symbol
_atom_type_description
_atom_type_scat_dispersion_real
_atom_type_scat_dispersion_imag
_atom_type_scat_source
C C 0.0033 0.0016 'International Tables Vol C Tables 4.2.6.8 and 6.1.1.4'
H H 0.0000 0.0000 'International Tables Vol C Tables 4.2.6.8 and 6.1.1.4'
N N 0.0061 0.0033 'International Tables Vol C Tables 4.2.6.8 and 6.1.1.4'
O O 0.0106 0.0060 'International Tables Vol C Tables 4.2.6.8 and 6.1.1.4'

loop_
_geom_angle_atom_site_label_1
_geom_angle_atom_site_label_2
_geom_angle_atom_site_label_3
_geom_angle
_geom_angle_site_symmetry_1
_geom_angle_site_symmetry_3
C16 C11 C12 118.0(2) . .
C16 C11 C21 120.9(2) . .
C12 C11 C21 121.0(2) . .
C13 C12 C11 120.0(3) . .
C13 C12 C17 117.7(3) . .
C11 C12 C17 122.3(3) . .
C14 C13 C12 121.2(3) . .
C15 C14 C13 119.4(3) . .
C14 C15 C16 120.8(3) . .
C15 C16 C11 120.5(3) . .
C15 C16 C18 118.0(3) . .
C11 C16 C18 121.4(2) . .
O11 C17 O12 120.6(3) . .
O11 C17 C12 122.4(3) . .
O12 C17 C12 116.9(3) . .
O13 C18 O14 122.3(3) . .
O13 C18 C16 123.0(3) . .
O14 C18 C16 114.6(3) . .
C26 C21 C22 118.0(2) . .
C26 C21 C11 119.5(2) . .
C22 C21 C11 122.4(2) . .
C23 C22 C21 120.3(3) . .
C23 C22 C27 118.8(3) . .
C21 C22 C27 120.9(3) . .
C24 C23 C22 120.7(3) . .
C25 C24 C23 119.7(3) . .
C24 C25 C26 120.8(3) . .
C25 C26 C21 120.5(3) . .
C25 C26 C28 119.7(2) . .
C21 C26 C28 119.8(2) . .
O21 C27 O22 122.2(3) . .
O21 C27 C22 123.2(3) . .
O22 C27 C22 114.5(3) . .
O24 C28 O23 123.5(3) . .
O24 C28 C26 118.3(2) . .
O23 C28 C26 118.1(2) . .
C1 N1 C5 121.8(3) . .
N1 C1 C2 120.3(3) . .
C1 C2 C3 120.4(3) . .
C2 C3 C4 117.0(3) . .
C2 C3 C6 120.0(3) . .
C4 C3 C6 123.0(3) . .
C5 C4 C3 120.5(3) . .
N1 C5 C4 120.0(3) . .
C6 C6 C3 124.8(3) 2_576 .
C108 C101 C102 122.2(3) 2_656 .
C103 C102 C107 118.8(3) . .
C103 C102 C101 123.6(3) . .
C107 C102 C101 117.7(3) . .
C104 C103 C102 121.1(4) . .
C103 C104 C105 120.6(4) . .
C104 C105 C106 120.9(4) . .
C105 C106 C107 119.4(3) . .
C105 C106 C108 123.2(3) . .
C107 C106 C108 117.4(3) . .
C106 C107 C107 121.1(3) . 2_656
C106 C107 C102 119.3(3) . .
C107 C107 C102 119.7(4) 2_656 .
C101 C108 C106 122.0(3) 2_656 .

loop_
_geom_bond_atom_site_label_1
_geom_bond_atom_site_label_2
_geom_bond_distance
_geom_bond_site_symmetry_2
O11 C17 1.205(4) .
O12 C17 1.318(4) .
O13 C18 1.193(3) .
O14 C18 1.293(4) .
C11 C16 1.402(4) .
C11 C12 1.405(4) .
C11 C21 1.506(4) .
C12 C13 1.389(4) .
C12 C17 1.500(4) .
C13 C14 1.372(5) .
C14 C15 1.372(4) .
C15 C16 1.389(4) .
C16 C18 1.490(4) .
O21 C27 1.214(3) .
O22 C27 1.294(4) .
O23 C28 1.256(3) .
O24 C28 1.253(3) .
C21 C26 1.405(4) .
C21 C22 1.408(4) .
C22 C23 1.391(4) .
C22 C27 1.477(4) .
C23 C24 1.380(4) .
C24 C25 1.375(4) .
C25 C26 1.386(4) .
C26 C28 1.497(4) .
N1 C1 1.326(4) .
N1 C5 1.330(4) .
C1 C2 1.362(4) .
C2 C3 1.384(4) .
C3 C4 1.396(4) .
C3 C6 1.457(4) .
C4 C5 1.355(4) .
C6 C6 1.314(5) 2_576
C101 C108 1.333(5) 2_656
C101 C102 1.428(5) .
C102 C103 1.398(5) .
C102 C107 1.426(4) .
C103 C104 1.368(6) .
C104 C105 1.380(6) .
C105 C106 1.389(5) .
C106 C107 1.414(4) .
C106 C108 1.429(5) .
C107 C107 1.416(6) 2_656
C108 C101 1.333(5) 2_656
